data_7126135
loop_
_publ_author_name
'Abdelraheem, Eman M. M.'
'Goodwin, Imogen'
'Shaabani, Shabnam'
'de Haan, Michel P.'
'Kurpiewska, Katarzyna'
'Kalinowska-T\/lu\'scik, Justyna'
'D\"omling, Alexander'

_publ_section_title
;
 'Atypical Ugi' tetrazoles.
;
_journal_issue 12
_journal_name_full 'Chemical communications (Cambridge, England)'
_journal_page_first 1799
_journal_page_last 1802
_journal_paper_doi 10.1039/c9cc09194g
_journal_volume 56
_journal_year 2020
_chemical_formula_moiety 'C33 H33 Cl N6 O'
_chemical_formula_sum 'C33 H33 Cl N6 O'
_chemical_formula_weight 565.1
_space_group_IT_number 2
_space_group_name_Hall '-P 1'
_space_group_name_H-M_alt 'P -1'
_symmetry_cell_setting triclinic
_symmetry_space_group_name_H-M 'P -1'
_atom_sites_solution_hydrogens geom
_atom_sites_solution_primary direct
_atom_sites_solution_secondary difmap
_audit_creation_date 2017-10-24T17:46:38-00:00
_audit_creation_method 'WinGX routine CIF_UPDATE'
_audit_update_record
;
2018-05-09 deposited with the CCDC.	2020-01-07 downloaded from the CCDC.
;
_cell_angle_alpha 72.725(3)
_cell_angle_beta 84.894(3)
_cell_angle_gamma 83.984(3)
_cell_formula_units_Z 2
_cell_length_a 9.1544(3)
_cell_length_b 10.8644(4)
_cell_length_c 15.5035(5)
_cell_measurement_reflns_used 8564
_cell_measurement_temperature 130.00(10)
_cell_measurement_theta_max 28.5060
_cell_measurement_theta_min 2.8446
_cell_volume 1461.55(9)
_computing_cell_refinement
;
         CrysAlisPro, Agilent Technologies,
         Version 1.171.36.20 (release 27-06-2012 CrysAlis171 .NET)
         (compiled Jul 11 2012,15:38:31)
;
_computing_data_collection
;
         CrysAlisPro, Agilent Technologies,
         Version 1.171.36.20 (release 27-06-2012 CrysAlis171 .NET)
         (compiled Jul 11 2012,15:38:31)
;
_computing_data_reduction
;
         CrysAlisPro, Agilent Technologies,
         Version 1.171.36.20 (release 27-06-2012 CrysAlis171 .NET)
         (compiled Jul 11 2012,15:38:31)
;
_computing_structure_refinement 'SHELXL-2014/6 (Sheldrick, 2014)'
_diffrn_ambient_temperature 130.00(10)
_diffrn_detector_area_resol_mean 10.3756
_diffrn_measured_fraction_theta_full 0.9983
_diffrn_measured_fraction_theta_max 0.9833
_diffrn_measurement_device_type 'SuperNova, Dual, Cu at zero, Atlas'
_diffrn_radiation_monochromator mirror
_diffrn_radiation_source 'SuperNova (Mo) X-ray Source'
_diffrn_radiation_type 'Mo K\a'
_diffrn_radiation_wavelength 0.7107
_diffrn_reflns_av_R_equivalents 0.0295
_diffrn_reflns_av_sigmaI/netI 0.0425
_diffrn_reflns_limit_h_max 11
_diffrn_reflns_limit_h_min -11
_diffrn_reflns_limit_k_max 13
_diffrn_reflns_limit_k_min -14
_diffrn_reflns_limit_l_max 19
_diffrn_reflns_limit_l_min -20
_diffrn_reflns_number 20432
_diffrn_reflns_theta_full 26.3154
_diffrn_reflns_theta_max 28.5060
_diffrn_reflns_theta_min 2.8446
_exptl_absorpt_coefficient_mu 0.168
_exptl_absorpt_correction_T_max 1.00000
_exptl_absorpt_correction_T_min 0.87349
_exptl_absorpt_correction_type multi-scan
_exptl_absorpt_process_details
;
CrysAlisPro, Agilent Technologies,
Version 1.171.36.20 (release 27-06-2012 CrysAlis171 .NET)
(compiled Jul 11 2012,15:38:31)
Empirical absorption correction using spherical harmonics,
 implemented in SCALE3 ABSPACK scaling algorithm.
;
_exptl_crystal_colour white
_exptl_crystal_density_diffrn 1.284
_exptl_crystal_density_method 'not measured'
_exptl_crystal_description block
_exptl_crystal_F_000 596
_exptl_crystal_size_max 0.2
_exptl_crystal_size_mid 0.2
_exptl_crystal_size_min 0.15
_refine_diff_density_max 0.256
_refine_diff_density_min -0.287
_refine_diff_density_rms 0.044
_refine_ls_extinction_method none
_refine_ls_goodness_of_fit_ref 1.039
_refine_ls_hydrogen_treatment mixed
_refine_ls_matrix_type full
_refine_ls_number_parameters 376
_refine_ls_number_reflns 6744
_refine_ls_number_restraints 0
_refine_ls_restrained_S_all 1.039
_refine_ls_R_factor_all 0.0586
_refine_ls_R_factor_gt 0.0414
_refine_ls_shift/su_max 0.001
_refine_ls_shift/su_mean 0
_refine_ls_structure_factor_coef Fsqd
_refine_ls_weighting_scheme calc
_refine_ls_wR_factor_gt 0.0886
_refine_ls_wR_factor_ref 0.0982
_reflns_number_gt 5312
_reflns_number_total 6744
_reflns_threshold_expression >2sigma(I)
_cod_data_source_file c9cc09194g2.cif
_cod_data_source_block ig15_f31_1
_cod_depositor_comments
;
The following automatic conversions were performed:

data item '_refine_ls_weighting_scheme' value 'calc ' was changed to
'calc' in accordance with the
/home/data/users/saulius/crontab/automatic-downloads/current/RSC/lib/dictionaries/cif_core.dic
dictionary named 'cif_core.dic' version 2.4.2 last updated on
2011-04-26.

Automatic conversion script
Id: cif_fix_values 7556 2019-12-06 15:28:31Z antanas 
;
_cod_database_code 7126135
_cell_oxdiff_length_a 9.1544(3)
_cell_oxdiff_length_b 10.8644(4)
_cell_oxdiff_length_c 15.5035(5)
_cell_oxdiff_angle_alpha 72.725(3)
_cell_oxdiff_angle_beta 84.894(3)
_cell_oxdiff_angle_gamma 83.984(3)
_cell_oxdiff_volume 1461.55(9)
_cell_oxdiff_measurement_reflns_used 8564

loop_
_symmetry_equiv_pos_as_xyz
'x, y, z'
'-x, -y, -z'

loop_
_atom_site_label
_atom_site_type_symbol
_atom_site_fract_x
_atom_site_fract_y
_atom_site_fract_z
_atom_site_U_iso_or_equiv
_atom_site_adp_type
_atom_site_occupancy
_atom_site_calc_flag
_atom_site_refinement_flags
_atom_site_disorder_assembly
_atom_site_disorder_group
Cl41 Cl 0.82545(5) 0.03475(4) 0.42374(3) 0.03659(12) Uani 1 d . . .
O26 O 0.26960(12) -0.38746(10) 0.70861(7) 0.0249(2) Uani 1 d . . .
N33 N 0.52554(14) -0.26590(13) 0.84062(8) 0.0239(3) Uani 1 d . . .
N20 N 0.01446(13) -0.53515(12) 0.75314(8) 0.0198(3) Uani 1 d . . .
N32 N 0.58292(15) -0.22108(14) 0.90184(9) 0.0309(3) Uani 1 d . . .
N30 N 0.63377(14) -0.43139(14) 0.93541(9) 0.0281(3) Uani 1 d . . .
N31 N 0.64735(15) -0.32158(15) 0.95798(9) 0.0316(3) Uani 1 d . . .
N27 N 0.35747(13) -0.51293(12) 0.84063(8) 0.0231(3) Uani 1 d . . .
H27 H 0.3364 -0.5634 0.8937 0.028 Uiso 1 calc R . .
C40 C 0.72484(18) -0.03538(16) 0.52417(11) 0.0284(4) Uani 1 d . . .
C34 C 0.44908(17) -0.17734(16) 0.76364(11) 0.0274(3) Uani 1 d . . .
H34A H 0.4039 -0.1025 0.7808 0.033 Uiso 1 calc R . .
H34B H 0.3712 -0.2207 0.7493 0.033 Uiso 1 calc R . .
C7 C -0.15840(17) -0.57885(16) 0.63058(10) 0.0267(3) Uani 1 d . . .
H7 H -0.2011 -0.5304 0.668 0.032 Uiso 1 calc R . .
C35 C 0.55121(17) -0.13252(15) 0.68042(11) 0.0249(3) Uani 1 d . . .
C12 C -0.03114(16) -0.65984(14) 0.65511(10) 0.0219(3) Uani 1 d . . .
C29 C 0.55747(16) -0.39465(15) 0.86245(10) 0.0234(3) Uani 1 d . . .
C5 C -0.05997(18) -0.88884(16) 0.82394(11) 0.0288(4) Uani 1 d . . .
H5 H 0.0026 -0.9214 0.7838 0.035 Uiso 1 calc R . .
C6 C -0.06206(16) -0.75823(15) 0.81960(10) 0.0211(3) Uani 1 d . . .
C8 C -0.22196(18) -0.56989(17) 0.55077(11) 0.0307(4) Uani 1 d . . .
H8 H -0.3064 -0.5148 0.535 0.037 Uiso 1 calc R . .
C10 C -0.0362(2) -0.72299(17) 0.51863(11) 0.0329(4) Uani 1 d . . .
H10 H 0.0056 -0.7718 0.4812 0.039 Uiso 1 calc R . .
C2 C -0.24829(18) -0.79419(18) 0.94271(11) 0.0313(4) Uani 1 d . . .
H2 H -0.3119 -0.7619 0.9826 0.038 Uiso 1 calc R . .
C22 C 0.00380(17) -0.39078(15) 0.84919(10) 0.0244(3) Uani 1 d . . .
H22 H -0.0876 -0.425 0.8806 0.029 Uiso 1 calc R . .
C19 C 0.03425(16) -0.66898(14) 0.74534(10) 0.0198(3) Uani 1 d . . .
C4 C -0.15003(19) -0.97032(17) 0.88728(12) 0.0341(4) Uani 1 d . . .
H4 H -0.147 -1.0571 0.8898 0.041 Uiso 1 calc R . .
C13 C 0.29608(17) -0.66915(15) 0.67624(10) 0.0245(3) Uani 1 d . . .
H13 H 0.26 -0.6135 0.6231 0.029 Uiso 1 calc R . .
C11 C 0.02825(18) -0.73261(16) 0.59840(11) 0.0276(3) Uani 1 d . . .
H11 H 0.1122 -0.7884 0.6141 0.033 Uiso 1 calc R . .
C18 C 0.19790(16) -0.71938(14) 0.74949(10) 0.0207(3) Uani 1 d . . .
C21 C 0.09390(16) -0.50299(14) 0.82045(10) 0.0200(3) Uani 1 d . . .
H21 H 0.1025 -0.5789 0.8737 0.024 Uiso 1 calc R . .
C3 C -0.24449(19) -0.92275(18) 0.94679(11) 0.0352(4) Uani 1 d . . .
H3 H -0.3051 -0.9773 0.9893 0.042 Uiso 1 calc R . .
C9 C -0.1614(2) -0.64185(17) 0.49434(11) 0.0330(4) Uani 1 d . . .
H9 H -0.2044 -0.6356 0.4409 0.04 Uiso 1 calc R . .
C1 C -0.15775(16) -0.71217(16) 0.87947(10) 0.0243(3) Uani 1 d . . .
H1 H -0.1615 -0.6254 0.8773 0.029 Uiso 1 calc R . .
C25 C 0.24857(16) -0.46376(14) 0.78404(10) 0.0203(3) Uani 1 d . . .
C36 C 0.65188(18) -0.04346(15) 0.67710(11) 0.0287(4) Uani 1 d . . .
H36 H 0.6605 -0.0163 0.7278 0.034 Uiso 1 calc R . .
C38 C 0.54201(18) -0.17466(16) 0.60490(11) 0.0298(4) Uani 1 d . . .
H38 H 0.4771 -0.236 0.6071 0.036 Uiso 1 calc R . .
C14 C 0.44627(18) -0.70057(16) 0.68130(11) 0.0293(4) Uani 1 d . . .
H14 H 0.5095 -0.6672 0.6313 0.035 Uiso 1 calc R . .
C37 C 0.73946(19) 0.00530(16) 0.59901(11) 0.0308(4) Uani 1 d . . .
H37 H 0.807 0.0645 0.5971 0.037 Uiso 1 calc R . .
C28 C 0.50918(16) -0.48357(15) 0.81507(11) 0.0251(3) Uani 1 d . . .
H28A H 0.5197 -0.4438 0.7502 0.03 Uiso 1 calc R . .
H28B H 0.5725 -0.5634 0.8296 0.03 Uiso 1 calc R . .
C23 C 0.08208(19) -0.34764(17) 0.91663(11) 0.0313(4) Uani 1 d . . .
H23A H 0.164 -0.3006 0.886 0.047 Uiso 1 calc R . .
H23B H 0.1169 -0.4222 0.9634 0.047 Uiso 1 calc R . .
H23C H 0.0147 -0.293 0.943 0.047 Uiso 1 calc R . .
C17 C 0.25647(17) -0.80192(16) 0.82792(11) 0.0276(3) Uani 1 d . . .
H17 H 0.1936 -0.8376 0.8776 0.033 Uiso 1 calc R . .
C15 C 0.50281(18) -0.78122(16) 0.76011(12) 0.0308(4) Uani 1 d . . .
H15 H 0.6038 -0.801 0.7638 0.037 Uiso 1 calc R . .
C39 C 0.62869(19) -0.12614(17) 0.52629(12) 0.0319(4) Uani 1 d . . .
H39 H 0.6221 -0.1544 0.4758 0.038 Uiso 1 calc R . .
C16 C 0.40751(18) -0.83201(16) 0.83326(12) 0.0322(4) Uani 1 d . . .
H16 H 0.4445 -0.8867 0.8865 0.039 Uiso 1 calc R . .
C24 C -0.0407(2) -0.27532(17) 0.76955(12) 0.0343(4) Uani 1 d . . .
H24A H -0.1033 -0.213 0.7914 0.051 Uiso 1 calc R . .
H24B H -0.0926 -0.3039 0.7288 0.051 Uiso 1 calc R . .
H24C H 0.0458 -0.2364 0.7383 0.051 Uiso 1 calc R . .
H20 H 0.0384(18) -0.4833(16) 0.7014(11) 0.020(4) Uiso 1 d . . .

loop_
_atom_site_aniso_label
_atom_site_aniso_U_11
_atom_site_aniso_U_22
_atom_site_aniso_U_33
_atom_site_aniso_U_23
_atom_site_aniso_U_13
_atom_site_aniso_U_12
Cl41 0.0382(2) 0.0335(2) 0.0341(2) -0.00465(18) 0.00739(18) -0.00845(18)
O26 0.0256(6) 0.0286(6) 0.0201(5) -0.0037(4) -0.0025(4) -0.0089(5)
N33 0.0211(7) 0.0283(7) 0.0228(7) -0.0071(5) -0.0002(5) -0.0070(5)
N20 0.0204(6) 0.0203(6) 0.0178(6) -0.0029(5) -0.0025(5) -0.0039(5)
N32 0.0283(7) 0.0404(8) 0.0287(7) -0.0152(6) 0.0026(6) -0.0124(6)
N30 0.0212(7) 0.0383(8) 0.0241(7) -0.0060(6) -0.0008(5) -0.0079(6)
N31 0.0269(7) 0.0441(9) 0.0252(7) -0.0103(6) -0.0001(6) -0.0102(6)
N27 0.0198(6) 0.0267(7) 0.0214(6) -0.0026(5) -0.0025(5) -0.0068(5)
C40 0.0268(8) 0.0242(8) 0.0297(9) -0.0017(7) 0.0013(7) -0.0021(6)
C34 0.0226(8) 0.0265(8) 0.0320(9) -0.0063(7) -0.0023(6) -0.0032(6)
C7 0.0248(8) 0.0319(9) 0.0222(8) -0.0042(7) -0.0010(6) -0.0075(7)
C35 0.0232(8) 0.0201(8) 0.0284(8) -0.0026(6) -0.0028(6) -0.0010(6)
C12 0.0218(7) 0.0233(8) 0.0196(7) -0.0023(6) -0.0007(6) -0.0102(6)
C29 0.0168(7) 0.0297(8) 0.0223(8) -0.0043(6) 0.0008(6) -0.0062(6)
C5 0.0260(8) 0.0272(8) 0.0316(9) -0.0054(7) -0.0005(7) -0.0053(7)
C6 0.0166(7) 0.0253(8) 0.0202(7) -0.0030(6) -0.0040(5) -0.0045(6)
C8 0.0274(9) 0.0359(9) 0.0251(8) 0.0010(7) -0.0069(7) -0.0109(7)
C10 0.0450(11) 0.0318(9) 0.0252(8) -0.0096(7) -0.0010(7) -0.0154(8)
C2 0.0231(8) 0.0463(11) 0.0223(8) -0.0051(7) 0.0003(6) -0.0093(7)
C22 0.0224(8) 0.0277(8) 0.0244(8) -0.0102(6) 0.0004(6) -0.0023(6)
C19 0.0190(7) 0.0210(7) 0.0195(7) -0.0053(6) -0.0009(6) -0.0043(6)
C4 0.0305(9) 0.0263(9) 0.0398(10) 0.0021(7) -0.0050(7) -0.0086(7)
C13 0.0250(8) 0.0253(8) 0.0230(8) -0.0066(6) 0.0001(6) -0.0042(6)
C11 0.0306(9) 0.0269(8) 0.0268(8) -0.0084(7) -0.0023(7) -0.0077(7)
C18 0.0197(7) 0.0209(7) 0.0228(8) -0.0078(6) -0.0010(6) -0.0043(6)
C21 0.0186(7) 0.0227(7) 0.0187(7) -0.0050(6) -0.0024(5) -0.0037(6)
C3 0.0264(9) 0.0419(10) 0.0287(9) 0.0071(7) -0.0027(7) -0.0144(8)
C9 0.0423(10) 0.0365(10) 0.0205(8) -0.0013(7) -0.0071(7) -0.0207(8)
C1 0.0202(8) 0.0308(8) 0.0225(8) -0.0068(6) -0.0019(6) -0.0066(6)
C25 0.0219(7) 0.0208(7) 0.0204(7) -0.0089(6) -0.0010(6) -0.0039(6)
C36 0.0325(9) 0.0239(8) 0.0302(9) -0.0076(7) -0.0036(7) -0.0047(7)
C38 0.0303(9) 0.0264(8) 0.0334(9) -0.0073(7) -0.0033(7) -0.0086(7)
C14 0.0249(8) 0.0318(9) 0.0328(9) -0.0128(7) 0.0075(7) -0.0070(7)
C37 0.0304(9) 0.0241(8) 0.0368(9) -0.0047(7) -0.0028(7) -0.0082(7)
C28 0.0192(8) 0.0268(8) 0.0293(8) -0.0072(7) -0.0020(6) -0.0033(6)
C23 0.0369(10) 0.0326(9) 0.0280(9) -0.0148(7) -0.0017(7) -0.0017(7)
C17 0.0230(8) 0.0288(9) 0.0276(8) -0.0024(7) -0.0007(6) -0.0042(6)
C15 0.0190(8) 0.0296(9) 0.0454(10) -0.0140(8) -0.0010(7) -0.0004(7)
C39 0.0367(10) 0.0310(9) 0.0295(9) -0.0097(7) -0.0010(7) -0.0072(7)
C16 0.0244(8) 0.0296(9) 0.0367(9) -0.0003(7) -0.0054(7) 0.0003(7)
C24 0.0398(10) 0.0295(9) 0.0338(9) -0.0115(7) -0.0086(7) 0.0082(7)

loop_
_atom_type_symbol
_atom_type_description
_atom_type_scat_dispersion_real
_atom_type_scat_dispersion_imag
_atom_type_scat_source
C C 0.0033 0.0016 'International Tables Vol C Tables 4.2.6.8 and 6.1.1.4'
H H 0 0 'International Tables Vol C Tables 4.2.6.8 and 6.1.1.4'
N N 0.0061 0.0033 'International Tables Vol C Tables 4.2.6.8 and 6.1.1.4'
O O 0.0106 0.006 'International Tables Vol C Tables 4.2.6.8 and 6.1.1.4'
Cl Cl 0.1484 0.1585 'International Tables Vol C Tables 4.2.6.8 and 6.1.1.4'

loop_
_geom_angle_atom_site_label_1
_geom_angle_atom_site_label_2
_geom_angle_atom_site_label_3
_geom_angle
_geom_angle_site_symmetry_1
_geom_angle_site_symmetry_3
_geom_angle_publ_flag
C29 N33 N32 108.37(13) . . ?
C29 N33 C34 130.39(13) . . ?
N32 N33 C34 121.19(13) . . ?
C21 N20 C19 119.18(11) . . ?
C21 N20 H20 107.1(11) . . ?
C19 N20 H20 108.0(11) . . ?
N31 N32 N33 105.94(13) . . ?
C29 N30 N31 105.59(13) . . ?
N32 N31 N30 111.31(13) . . ?
C25 N27 C28 122.17(13) . . ?
C25 N27 H27 118.9 . . ?
C28 N27 H27 118.9 . . ?
C37 C40 C39 121.53(15) . . ?
C37 C40 Cl41 118.79(13) . . ?
C39 C40 Cl41 119.64(13) . . ?
N33 C34 C35 112.54(13) . . ?
N33 C34 H34A 109.1 . . ?
C35 C34 H34A 109.1 . . ?
N33 C34 H34B 109.1 . . ?
C35 C34 H34B 109.1 . . ?
H34A C34 H34B 107.8 . . ?
C8 C7 C12 120.54(16) . . ?
C8 C7 H7 119.7 . . ?
C12 C7 H7 119.7 . . ?
C38 C35 C36 119.01(15) . . ?
C38 C35 C34 120.89(14) . . ?
C36 C35 C34 120.04(14) . . ?
C11 C12 C7 118.23(14) . . ?
C11 C12 C19 122.85(14) . . ?
C7 C12 C19 118.87(14) . . ?
N30 C29 N33 108.79(14) . . ?
N30 C29 C28 125.07(15) . . ?
N33 C29 C28 126.09(14) . . ?
C4 C5 C6 120.80(16) . . ?
C4 C5 H5 119.6 . . ?
C6 C5 H5 119.6 . . ?
C1 C6 C5 118.28(14) . . ?
C1 C6 C19 122.24(14) . . ?
C5 C6 C19 119.37(13) . . ?
C9 C8 C7 120.83(16) . . ?
C9 C8 H8 119.6 . . ?
C7 C8 H8 119.6 . . ?
C9 C10 C11 120.70(17) . . ?
C9 C10 H10 119.6 . . ?
C11 C10 H10 119.6 . . ?
C3 C2 C1 120.48(16) . . ?
C3 C2 H2 119.8 . . ?
C1 C2 H2 119.8 . . ?
C23 C22 C24 110.65(14) . . ?
C23 C22 C21 112.08(13) . . ?
C24 C22 C21 113.59(13) . . ?
C23 C22 H22 106.7 . . ?
C24 C22 H22 106.7 . . ?
C21 C22 H22 106.7 . . ?
N20 C19 C18 110.41(11) . . ?
N20 C19 C6 110.24(12) . . ?
C18 C19 C6 111.61(12) . . ?
N20 C19 C12 105.02(11) . . ?
C18 C19 C12 113.62(12) . . ?
C6 C19 C12 105.66(11) . . ?
C3 C4 C5 120.12(16) . . ?
C3 C4 H4 119.9 . . ?
C5 C4 H4 119.9 . . ?
C14 C13 C18 121.22(15) . . ?
C14 C13 H13 119.4 . . ?
C18 C13 H13 119.4 . . ?
C10 C11 C12 120.80(16) . . ?
C10 C11 H11 119.6 . . ?
C12 C11 H11 119.6 . . ?
C17 C18 C13 117.58(14) . . ?
C17 C18 C19 122.47(13) . . ?
C13 C18 C19 119.46(13) . . ?
N20 C21 C25 112.06(12) . . ?
N20 C21 C22 108.72(12) . . ?
C25 C21 C22 109.81(12) . . ?
N20 C21 H21 108.7 . . ?
C25 C21 H21 108.7 . . ?
C22 C21 H21 108.7 . . ?
C2 C3 C4 119.59(15) . . ?
C2 C3 H3 120.2 . . ?
C4 C3 H3 120.2 . . ?
C10 C9 C8 118.89(15) . . ?
C10 C9 H9 120.6 . . ?
C8 C9 H9 120.6 . . ?
C6 C1 C2 120.71(15) . . ?
C6 C1 H1 119.6 . . ?
C2 C1 H1 119.6 . . ?
O26 C25 N27 122.47(13) . . ?
O26 C25 C21 121.15(13) . . ?
N27 C25 C21 116.32(13) . . ?
C37 C36 C35 120.75(15) . . ?
C37 C36 H36 119.6 . . ?
C35 C36 H36 119.6 . . ?
C39 C38 C35 120.71(15) . . ?
C39 C38 H38 119.6 . . ?
C35 C38 H38 119.6 . . ?
C15 C14 C13 120.47(15) . . ?
C15 C14 H14 119.8 . . ?
C13 C14 H14 119.8 . . ?
C40 C37 C36 118.96(15) . . ?
C40 C37 H37 120.5 . . ?
C36 C37 H37 120.5 . . ?
N27 C28 C29 112.12(13) . . ?
N27 C28 H28A 109.2 . . ?
C29 C28 H28A 109.2 . . ?
N27 C28 H28B 109.2 . . ?
C29 C28 H28B 109.2 . . ?
H28A C28 H28B 107.9 . . ?
C22 C23 H23A 109.5 . . ?
C22 C23 H23B 109.5 . . ?
H23A C23 H23B 109.5 . . ?
C22 C23 H23C 109.5 . . ?
H23A C23 H23C 109.5 . . ?
H23B C23 H23C 109.5 . . ?
C16 C17 C18 121.10(15) . . ?
C16 C17 H17 119.5 . . ?
C18 C17 H17 119.5 . . ?
C16 C15 C14 119.17(15) . . ?
C16 C15 H15 120.4 . . ?
C14 C15 H15 120.4 . . ?
C40 C39 C38 118.99(16) . . ?
C40 C39 H39 120.5 . . ?
C38 C39 H39 120.5 . . ?
C15 C16 C17 120.44(16) . . ?
C15 C16 H16 119.8 . . ?
C17 C16 H16 119.8 . . ?
C22 C24 H24A 109.5 . . ?
C22 C24 H24B 109.5 . . ?
H24A C24 H24B 109.5 . . ?
C22 C24 H24C 109.5 . . ?
H24A C24 H24C 109.5 . . ?
H24B C24 H24C 109.5 . . ?

loop_
_geom_bond_atom_site_label_1
_geom_bond_atom_site_label_2
_geom_bond_distance
_geom_bond_site_symmetry_2
_geom_bond_publ_flag
Cl41 C40 1.7438(16) . ?
O26 C25 1.2286(17) . ?
N33 C29 1.344(2) . ?
N33 N32 1.3529(18) . ?
N33 C34 1.472(2) . ?
N20 C21 1.4646(18) . ?
N20 C19 1.4854(19) . ?
N20 H20 0.858(17) . ?
N32 N31 1.300(2) . ?
N30 C29 1.319(2) . ?
N30 N31 1.359(2) . ?
N27 C25 1.3471(19) . ?
N27 C28 1.4517(19) . ?
N27 H27 0.86 . ?
C40 C37 1.380(2) . ?
C40 C39 1.381(2) . ?
C34 C35 1.511(2) . ?
C34 H34A 0.97 . ?
C34 H34B 0.97 . ?
C7 C8 1.387(2) . ?
C7 C12 1.393(2) . ?
C7 H7 0.93 . ?
C35 C38 1.390(2) . ?
C35 C36 1.392(2) . ?
C12 C11 1.390(2) . ?
C12 C19 1.542(2) . ?
C29 C28 1.496(2) . ?
C5 C4 1.386(2) . ?
C5 C6 1.399(2) . ?
C5 H5 0.93 . ?
C6 C1 1.385(2) . ?
C6 C19 1.5423(19) . ?
C8 C9 1.383(3) . ?
C8 H8 0.93 . ?
C10 C9 1.378(3) . ?
C10 C11 1.389(2) . ?
C10 H10 0.93 . ?
C2 C3 1.376(3) . ?
C2 C1 1.391(2) . ?
C2 H2 0.93 . ?
C22 C23 1.524(2) . ?
C22 C24 1.525(2) . ?
C22 C21 1.553(2) . ?
C22 H22 0.98 . ?
C19 C18 1.540(2) . ?
C4 C3 1.383(3) . ?
C4 H4 0.93 . ?
C13 C14 1.385(2) . ?
C13 C18 1.396(2) . ?
C13 H13 0.93 . ?
C11 H11 0.93 . ?
C18 C17 1.392(2) . ?
C21 C25 1.532(2) . ?
C21 H21 0.98 . ?
C3 H3 0.93 . ?
C9 H9 0.93 . ?
C1 H1 0.93 . ?
C36 C37 1.387(2) . ?
C36 H36 0.93 . ?
C38 C39 1.388(2) . ?
C38 H38 0.93 . ?
C14 C15 1.382(2) . ?
C14 H14 0.93 . ?
C37 H37 0.93 . ?
C28 H28A 0.97 . ?
C28 H28B 0.97 . ?
C23 H23A 0.96 . ?
C23 H23B 0.96 . ?
C23 H23C 0.96 . ?
C17 C16 1.391(2) . ?
C17 H17 0.93 . ?
C15 C16 1.380(2) . ?
C15 H15 0.93 . ?
C39 H39 0.93 . ?
C16 H16 0.93 . ?
C24 H24A 0.96 . ?
C24 H24B 0.96 . ?
C24 H24C 0.96 . ?

loop_
_geom_torsion_atom_site_label_1
_geom_torsion_atom_site_label_2
_geom_torsion_atom_site_label_3
_geom_torsion_atom_site_label_4
_geom_torsion
_geom_torsion_site_symmetry_1
_geom_torsion_site_symmetry_2
_geom_torsion_site_symmetry_3
_geom_torsion_site_symmetry_4
_geom_torsion_publ_flag
C29 N33 N32 N31 0.20(16) . . . . ?
C34 N33 N32 N31 -177.35(13) . . . . ?
N33 N32 N31 N30 -0.07(16) . . . . ?
C29 N30 N31 N32 -0.09(17) . . . . ?
C29 N33 C34 C35 -85.29(19) . . . . ?
N32 N33 C34 C35 91.65(17) . . . . ?
N33 C34 C35 C38 109.76(17) . . . . ?
N33 C34 C35 C36 -73.10(19) . . . . ?
C8 C7 C12 C11 -1.1(2) . . . . ?
C8 C7 C12 C19 -178.81(13) . . . . ?
N31 N30 C29 N33 0.22(16) . . . . ?
N31 N30 C29 C28 -177.17(14) . . . . ?
N32 N33 C29 N30 -0.27(16) . . . . ?
C34 N33 C29 N30 176.98(14) . . . . ?
N32 N33 C29 C28 177.09(14) . . . . ?
C34 N33 C29 C28 -5.7(2) . . . . ?
C4 C5 C6 C1 -0.8(2) . . . . ?
C4 C5 C6 C19 -177.13(14) . . . . ?
C12 C7 C8 C9 0.6(2) . . . . ?
C21 N20 C19 C18 -43.35(16) . . . . ?
C21 N20 C19 C6 80.42(15) . . . . ?
C21 N20 C19 C12 -166.20(12) . . . . ?
C1 C6 C19 N20 3.56(19) . . . . ?
C5 C6 C19 N20 179.75(13) . . . . ?
C1 C6 C19 C18 126.64(15) . . . . ?
C5 C6 C19 C18 -57.18(17) . . . . ?
C1 C6 C19 C12 -109.40(15) . . . . ?
C5 C6 C19 C12 66.78(17) . . . . ?
C11 C12 C19 N20 143.95(14) . . . . ?
C7 C12 C19 N20 -38.48(17) . . . . ?
C11 C12 C19 C18 23.20(19) . . . . ?
C7 C12 C19 C18 -159.24(13) . . . . ?
C11 C12 C19 C6 -99.48(16) . . . . ?
C7 C12 C19 C6 78.08(16) . . . . ?
C6 C5 C4 C3 0.5(3) . . . . ?
C9 C10 C11 C12 -0.6(2) . . . . ?
C7 C12 C11 C10 1.1(2) . . . . ?
C19 C12 C11 C10 178.71(14) . . . . ?
C14 C13 C18 C17 0.2(2) . . . . ?
C14 C13 C18 C19 172.41(14) . . . . ?
N20 C19 C18 C17 100.19(16) . . . . ?
C6 C19 C18 C17 -22.80(19) . . . . ?
C12 C19 C18 C17 -142.14(14) . . . . ?
N20 C19 C18 C13 -71.65(17) . . . . ?
C6 C19 C18 C13 165.37(13) . . . . ?
C12 C19 C18 C13 46.03(18) . . . . ?
C19 N20 C21 C25 86.33(15) . . . . ?
C19 N20 C21 C22 -152.12(12) . . . . ?
C23 C22 C21 N20 -177.73(12) . . . . ?
C24 C22 C21 N20 -51.39(17) . . . . ?
C23 C22 C21 C25 -54.80(16) . . . . ?
C24 C22 C21 C25 71.53(16) . . . . ?
C1 C2 C3 C4 -0.2(2) . . . . ?
C5 C4 C3 C2 -0.1(3) . . . . ?
C11 C10 C9 C8 0.0(2) . . . . ?
C7 C8 C9 C10 0.0(2) . . . . ?
C5 C6 C1 C2 0.6(2) . . . . ?
C19 C6 C1 C2 176.80(14) . . . . ?
C3 C2 C1 C6 -0.1(2) . . . . ?
C28 N27 C25 O26 -2.7(2) . . . . ?
C28 N27 C25 C21 -179.83(13) . . . . ?
N20 C21 C25 O26 45.94(19) . . . . ?
C22 C21 C25 O26 -74.99(17) . . . . ?
N20 C21 C25 N27 -136.87(13) . . . . ?
C22 C21 C25 N27 102.20(15) . . . . ?
C38 C35 C36 C37 1.6(2) . . . . ?
C34 C35 C36 C37 -175.61(15) . . . . ?
C36 C35 C38 C39 -1.8(2) . . . . ?
C34 C35 C38 C39 175.33(15) . . . . ?
C18 C13 C14 C15 -1.1(2) . . . . ?
C39 C40 C37 C36 -2.0(3) . . . . ?
Cl41 C40 C37 C36 175.44(13) . . . . ?
C35 C36 C37 C40 0.3(3) . . . . ?
C25 N27 C28 C29 107.54(16) . . . . ?
N30 C29 C28 N27 98.50(17) . . . . ?
N33 C29 C28 N27 -78.44(19) . . . . ?
C13 C18 C17 C16 0.7(2) . . . . ?
C19 C18 C17 C16 -171.31(15) . . . . ?
C13 C14 C15 C16 1.2(3) . . . . ?
C37 C40 C39 C38 1.8(3) . . . . ?
Cl41 C40 C39 C38 -175.67(13) . . . . ?
C35 C38 C39 C40 0.2(3) . . . . ?
C14 C15 C16 C17 -0.3(3) . . . . ?
C18 C17 C16 C15 -0.6(3) . . . . ?
